data_7701864
loop_
_publ_author_name
'Deng, Yuandan'
'Dong, Xuehua'
'Yang, Meng'
'Zeng, Hongmei'
'Zou, Guohong'
'Lin, Zhien'

_publ_section_title
;
 Two low-dimensional metal halides: ionothermal synthesis,
 photoluminescence, and nonlinear optical properties
;
_journal_name_full 'Dalton Transactions'
_journal_paper_doi 10.1039/C9DT04102H
_journal_year 2019
_chemical_formula_moiety 'Cl4 Mn, 2(C7 H13 N2)'
_chemical_formula_sum 'C14 H26 Cl4 Mn N4'
_chemical_formula_weight 447.13
_space_group_crystal_system monoclinic
_space_group_IT_number 14
_space_group_name_Hall '-P 2ybc'
_space_group_name_H-M_alt 'P 1 21/c 1'
_atom_sites_solution_hydrogens geom
_atom_sites_solution_primary direct
_audit_creation_date 2019-08-26
_audit_creation_method
;
Olex2 1.2
(compiled 2018.05.29 svn.r3508 for OlexSys, GUI svn.r5506)
;
_audit_update_record
;
2019-10-19 deposited with the CCDC.	2019-11-11 downloaded from the CCDC.
;
_cell_angle_alpha 90
_cell_angle_beta 114.249(3)
_cell_angle_gamma 90
_cell_formula_units_Z 4
_cell_length_a 16.3865(5)
_cell_length_b 9.30665(16)
_cell_length_c 15.4932(4)
_cell_measurement_reflns_used 5464
_cell_measurement_temperature 293.11(10)
_cell_measurement_theta_max 72.5440
_cell_measurement_theta_min 4.7730
_cell_volume 2154.30(11)
_computing_cell_refinement
;
CrysAlisPro, Agilent Technologies,
Version 1.171.37.35 (release 13-08-2014 CrysAlis171 .NET)
(compiled Aug 13 2014,18:06:01)
;
_computing_data_collection
;
CrysAlisPro, Agilent Technologies,
Version 1.171.37.35 (release 13-08-2014 CrysAlis171 .NET)
(compiled Aug 13 2014,18:06:01)
;
_computing_data_reduction
;
CrysAlisPro, Agilent Technologies,
Version 1.171.37.35 (release 13-08-2014 CrysAlis171 .NET)
(compiled Aug 13 2014,18:06:01)
;
_computing_molecular_graphics 'Olex2 (Dolomanov et al., 2009)'
_computing_publication_material 'Olex2 (Dolomanov et al., 2009)'
_computing_structure_refinement 'ShelXL (Sheldrick, 2015)'
_computing_structure_solution 'ShelXT (Sheldrick, 2015)'
_diffrn_ambient_environment air
_diffrn_ambient_temperature 293.11(10)
_diffrn_detector 'CCD plate'
_diffrn_detector_area_resol_mean 15.9595
_diffrn_detector_type EosS2
_diffrn_measured_fraction_theta_full 0.999
_diffrn_measured_fraction_theta_max 0.999
_diffrn_measurement_details
;
#__ type_ start__ end____ width___ exp.time_
  1 omega    1.00   75.00   1.0000   12.5000
omega____ theta____ kappa____ phi______ frames
    -       36.5421  -99.0000  -30.0000 74

#__ type_ start__ end____ width___ exp.time_
  2 omega    1.00   75.00   1.0000   12.5000
omega____ theta____ kappa____ phi______ frames
    -       36.5421  -99.0000 -150.0000 74

#__ type_ start__ end____ width___ exp.time_
  3 omega   10.00  104.00   1.0000   12.5000
omega____ theta____ kappa____ phi______ frames
    -       36.5421   77.0000 -180.0000 94

#__ type_ start__ end____ width___ exp.time_
  4 omega  -35.00   66.00   1.0000   12.5000
omega____ theta____ kappa____ phi______ frames
    -       36.5421  -19.0000    0.0000 101

#__ type_ start__ end____ width___ exp.time_
  5 omega   20.00  104.00   1.0000   12.5000
omega____ theta____ kappa____ phi______ frames
    -       36.5421   57.0000  -30.0000 84

#__ type_ start__ end____ width___ exp.time_
  6 omega   23.00   90.00   1.0000   12.5000
omega____ theta____ kappa____ phi______ frames
    -       36.5421 -125.0000  120.0000 67

#__ type_ start__ end____ width___ exp.time_
  7 omega   38.00   91.00   1.0000   35.0000
omega____ theta____ kappa____ phi______ frames
    -      108.0000  -30.0000  -90.0000 53

#__ type_ start__ end____ width___ exp.time_
  8 omega   38.00   91.00   1.0000   35.0000
omega____ theta____ kappa____ phi______ frames
    -      108.0000  -30.0000   60.0000 53

#__ type_ start__ end____ width___ exp.time_
  9 omega   38.00   91.00   1.0000   35.0000
omega____ theta____ kappa____ phi______ frames
    -      108.0000  -30.0000 -150.0000 53

#__ type_ start__ end____ width___ exp.time_
 10 omega   90.00  175.00   1.0000   35.0000
omega____ theta____ kappa____ phi______ frames
    -      108.0000   61.0000 -180.0000 85

#__ type_ start__ end____ width___ exp.time_
 11 omega   39.00  109.00   1.0000   35.0000
omega____ theta____ kappa____ phi______ frames
    -      108.0000  -94.0000  120.0000 70

#__ type_ start__ end____ width___ exp.time_
 12 omega   90.00  175.00   1.0000   35.0000
omega____ theta____ kappa____ phi______ frames
    -      108.0000   61.0000   90.0000 85

#__ type_ start__ end____ width___ exp.time_
 13 omega   40.00   98.00   1.0000   35.0000
omega____ theta____ kappa____ phi______ frames
    -      108.0000  -45.0000 -180.0000 58

#__ type_ start__ end____ width___ exp.time_
 14 omega   38.00   91.00   1.0000   35.0000
omega____ theta____ kappa____ phi______ frames
    -      108.0000  -30.0000  -60.0000 53

#__ type_ start__ end____ width___ exp.time_
 15 omega   40.00   98.00   1.0000   35.0000
omega____ theta____ kappa____ phi______ frames
    -      108.0000  -45.0000    0.0000 58

#__ type_ start__ end____ width___ exp.time_
 16 omega   70.00  178.00   1.0000   35.0000
omega____ theta____ kappa____ phi______ frames
    -      108.0000   15.0000   60.0000 108

#__ type_ start__ end____ width___ exp.time_
 17 omega   10.00   91.00   1.0000   12.5000
omega____ theta____ kappa____ phi______ frames
    -       36.5421   77.0000   60.0000 81
;
_diffrn_measurement_device 'four-circle diffractometer'
_diffrn_measurement_device_type 'New Gemini, Dual, Cu at zero, EosS2'
_diffrn_measurement_method '\w scans'
_diffrn_orient_matrix_UB_11 0.0924072000
_diffrn_orient_matrix_UB_12 -0.0072544000
_diffrn_orient_matrix_UB_13 -0.0039216000
_diffrn_orient_matrix_UB_21 -0.0329703000
_diffrn_orient_matrix_UB_22 -0.1246306000
_diffrn_orient_matrix_UB_23 -0.0714348000
_diffrn_orient_matrix_UB_31 -0.0318120000
_diffrn_orient_matrix_UB_32 0.1086647000
_diffrn_orient_matrix_UB_33 -0.0822383000
_diffrn_radiation_monochromator graphite
_diffrn_radiation_probe x-ray
_diffrn_radiation_type CuK\a
_diffrn_radiation_wavelength 1.54184
_diffrn_reflns_av_R_equivalents 0.0369
_diffrn_reflns_av_unetI/netI 0.0324
_diffrn_reflns_Laue_measured_fraction_full 0.999
_diffrn_reflns_Laue_measured_fraction_max 0.999
_diffrn_reflns_limit_h_max 19
_diffrn_reflns_limit_h_min -19
_diffrn_reflns_limit_k_max 11
_diffrn_reflns_limit_k_min -7
_diffrn_reflns_limit_l_max 16
_diffrn_reflns_limit_l_min -18
_diffrn_reflns_number 11592
_diffrn_reflns_point_group_measured_fraction_full 0.999
_diffrn_reflns_point_group_measured_fraction_max 0.999
_diffrn_reflns_theta_full 67.079
_diffrn_reflns_theta_max 67.079
_diffrn_reflns_theta_min 5.601
_diffrn_source 'Enhance (Cu) X-ray Source'
_exptl_absorpt_coefficient_mu 9.567
_exptl_absorpt_correction_T_max 1.00000
_exptl_absorpt_correction_T_min 0.27262
_exptl_absorpt_correction_type multi-scan
_exptl_absorpt_process_details
;
CrysAlisPro, Agilent Technologies,
Version 1.171.37.35 (release 13-08-2014 CrysAlis171 .NET)
(compiled Aug 13 2014,18:06:01)
Empirical absorption correction using spherical harmonics,
 implemented in SCALE3 ABSPACK scaling algorithm.
;
_exptl_crystal_colour 'clear green'
_exptl_crystal_colour_lustre clear
_exptl_crystal_colour_primary green
_exptl_crystal_density_diffrn 1.379
_exptl_crystal_description plate
_exptl_crystal_F_000 924
_exptl_crystal_size_max 0.36
_exptl_crystal_size_mid 0.34
_exptl_crystal_size_min 0.12
_refine_diff_density_max 0.650
_refine_diff_density_min -0.441
_refine_diff_density_rms 0.080
_refine_ls_extinction_method none
_refine_ls_goodness_of_fit_ref 1.023
_refine_ls_hydrogen_treatment constr
_refine_ls_matrix_type full
_refine_ls_number_parameters 214
_refine_ls_number_reflns 3845
_refine_ls_number_restraints 0
_refine_ls_restrained_S_all 1.023
_refine_ls_R_factor_all 0.0604
_refine_ls_R_factor_gt 0.0531
_refine_ls_shift/su_max 0.000
_refine_ls_shift/su_mean 0.000
_refine_ls_structure_factor_coef Fsqd
_refine_ls_weighting_details 'w=1/[\s^2^(Fo^2^)+(0.1039P)^2^+0.4750P] where P=(Fo^2^+2Fc^2^)/3'
_refine_ls_weighting_scheme calc
_refine_ls_wR_factor_gt 0.1435
_refine_ls_wR_factor_ref 0.1535
_reflns_Friedel_coverage 0.000
_reflns_number_gt 3291
_reflns_number_total 3845
_reflns_threshold_expression 'I > 2\s(I)'
_cod_data_source_file c9dt04102h2.cif
_cod_data_source_block yd1-40-4
_cod_original_cell_volume 2154.29(10)
_cod_database_code 7701864
_shelx_shelxl_version_number 2014/7
_shelx_space_group_comment
;
The symmetry employed for this shelxl refinement is uniquely defined
by the following loop, which should always be used as a source of
symmetry information in preference to the above space-group names.
They are only intended as comments.
;
_shelx_estimated_absorpt_t_max 0.393
_shelx_estimated_absorpt_t_min 0.130
_reflns_odcompleteness_completeness 99.85
_reflns_odcompleteness_iscentric 1
_reflns_odcompleteness_theta 66.97
_olex2_refinement_description
;
1. Fixed Uiso
 At 1.2 times of:
  All C(H) groups, All C(H,H) groups
 At 1.5 times of:
  All C(H,H,H) groups
2.a Secondary CH2 refined with riding coordinates:
 C6(H6A,H6B), C13(H13A,H13B)
2.b Aromatic/amide H refined with riding coordinates:
 C4(H4), C5(H5), C11(H11), C12(H12)
2.c Idealised Me refined as rotating group:
 C1(H1A,H1B,H1C), C3(H3A,H3B,H3C), C7(H7A,H7B,H7C), C8(H8A,H8B,H8C), C10(H10A,
 H10B,H10C), C14(H14A,H14B,H14C)
;
_olex2_date_sample_data_collection 2019-03-08
_olex2_submission_special_instructions 'No special instructions were received'

loop_
_space_group_symop_operation_xyz
'x, y, z'
'-x, y+1/2, -z+1/2'
'-x, -y, -z'
'x, -y-1/2, z-1/2'

loop_
_atom_site_label
_atom_site_type_symbol
_atom_site_fract_x
_atom_site_fract_y
_atom_site_fract_z
_atom_site_U_iso_or_equiv
_atom_site_adp_type
_atom_site_occupancy
_atom_site_site_symmetry_order
_atom_site_calc_flag
_atom_site_refinement_flags_posn
Mn1 Mn 0.24653(3) 0.49808(5) 0.77107(3) 0.04019(19) Uani 1 1 d .
Cl1 Cl 0.15491(7) 0.38485(11) 0.62791(6) 0.0688(3) Uani 1 1 d .
Cl2 Cl 0.36665(6) 0.61521(11) 0.75353(7) 0.0667(3) Uani 1 1 d .
Cl3 Cl 0.17418(6) 0.67943(9) 0.81898(7) 0.0644(3) Uani 1 1 d .
Cl4 Cl 0.29116(8) 0.31619(11) 0.88650(7) 0.0797(3) Uani 1 1 d .
N1 N 0.0738(3) 0.8526(3) 0.5809(2) 0.0683(9) Uani 1 1 d .
N2 N 0.0534(2) 1.0012(3) 0.6753(2) 0.0516(7) Uani 1 1 d .
C1 C 0.2109(4) 0.9833(5) 0.6903(5) 0.0914(16) Uani 1 1 d .
H1A H 0.2184 1.0788 0.6712 0.137 Uiso 1 1 calc GR
H1B H 0.2424 0.9164 0.6678 0.137 Uiso 1 1 calc GR
H1C H 0.2345 0.9788 0.7581 0.137 Uiso 1 1 calc GR
C2 C 0.1159(3) 0.9468(4) 0.6504(3) 0.0573(8) Uani 1 1 d .
C3 C 0.1182(5) 0.7633(6) 0.5342(4) 0.112(2) Uani 1 1 d .
H3A H 0.1668 0.7114 0.5813 0.168 Uiso 1 1 calc GR
H3B H 0.1409 0.8238 0.4989 0.168 Uiso 1 1 calc GR
H3C H 0.0759 0.6965 0.4921 0.168 Uiso 1 1 calc GR
C4 C -0.0142(4) 0.8471(4) 0.5641(3) 0.0721(12) Uani 1 1 d .
H4 H -0.0574 0.7893 0.5196 0.087 Uiso 1 1 calc R
C5 C -0.0274(3) 0.9387(4) 0.6224(3) 0.0599(9) Uani 1 1 d .
H5 H -0.0814 0.9571 0.6267 0.072 Uiso 1 1 calc R
C6 C 0.0684(3) 1.1015(4) 0.7538(3) 0.0638(9) Uani 1 1 d .
H6A H 0.0220 1.1743 0.7333 0.077 Uiso 1 1 calc R
H6B H 0.1256 1.1492 0.7709 0.077 Uiso 1 1 calc R
C7 C 0.0678(3) 1.0259(5) 0.8378(3) 0.0740(12) Uani 1 1 d .
H7A H 0.0077 0.9981 0.8257 0.111 Uiso 1 1 calc GR
H7B H 0.0905 1.0889 0.8916 0.111 Uiso 1 1 calc GR
H7C H 0.1049 0.9419 0.8504 0.111 Uiso 1 1 calc GR
N3 N 0.4427(2) 0.4213(3) 0.61621(19) 0.0518(7) Uani 1 1 d .
N4 N 0.4553(2) 0.6298(3) 0.5631(2) 0.0555(7) Uani 1 1 d .
C8 C 0.3004(3) 0.5294(4) 0.5040(3) 0.0642(10) Uani 1 1 d .
H8A H 0.2833 0.4489 0.4615 0.096 Uiso 1 1 calc GR
H8B H 0.2836 0.6169 0.4682 0.096 Uiso 1 1 calc GR
H8C H 0.2707 0.5236 0.5459 0.096 Uiso 1 1 calc GR
C9 C 0.3976(3) 0.5276(4) 0.5594(2) 0.0502(8) Uani 1 1 d .
C10 C 0.4036(3) 0.2922(4) 0.6365(3) 0.0627(9) Uani 1 1 d .
H10A H 0.3852 0.3115 0.6868 0.094 Uiso 1 1 calc GR
H10B H 0.4471 0.2164 0.6554 0.094 Uiso 1 1 calc GR
H10C H 0.3525 0.2635 0.5809 0.094 Uiso 1 1 calc GR
C11 C 0.5320(3) 0.4580(4) 0.6577(3) 0.0596(9) Uani 1 1 d .
H11 H 0.5781 0.4028 0.7007 0.072 Uiso 1 1 calc R
C12 C 0.5401(3) 0.5863(5) 0.6252(3) 0.0636(9) Uani 1 1 d .
H12 H 0.5930 0.6378 0.6411 0.076 Uiso 1 1 calc R
C13 C 0.4367(3) 0.7693(4) 0.5143(3) 0.0710(11) Uani 1 1 d .
H13A H 0.3854 0.7598 0.4540 0.085 Uiso 1 1 calc R
H13B H 0.4877 0.7978 0.5018 0.085 Uiso 1 1 calc R
C14 C 0.4181(4) 0.8824(4) 0.5715(4) 0.0936(16) Uani 1 1 d .
H14A H 0.4049 0.9713 0.5371 0.140 Uiso 1 1 calc GR
H14B H 0.4695 0.8947 0.6302 0.140 Uiso 1 1 calc GR
H14C H 0.3677 0.8543 0.5842 0.140 Uiso 1 1 calc GR

loop_
_atom_site_aniso_label
_atom_site_aniso_U_11
_atom_site_aniso_U_22
_atom_site_aniso_U_33
_atom_site_aniso_U_23
_atom_site_aniso_U_13
_atom_site_aniso_U_12
Mn1 0.0415(3) 0.0365(3) 0.0421(3) -0.00426(18) 0.0167(2) -0.00375(17)
Cl1 0.0756(6) 0.0694(6) 0.0499(5) -0.0159(4) 0.0142(4) -0.0239(5)
Cl2 0.0634(5) 0.0727(6) 0.0778(6) -0.0284(5) 0.0430(5) -0.0289(4)
Cl3 0.0646(5) 0.0533(5) 0.0859(6) -0.0118(4) 0.0417(5) 0.0044(4)
Cl4 0.0985(8) 0.0561(5) 0.0651(6) 0.0167(4) 0.0140(5) 0.0037(5)
N1 0.117(3) 0.0442(16) 0.0546(17) 0.0098(14) 0.0466(19) 0.0160(17)
N2 0.0613(18) 0.0427(15) 0.0506(16) -0.0013(11) 0.0228(14) 0.0000(11)
C1 0.076(3) 0.086(3) 0.125(5) 0.017(3) 0.054(3) 0.012(2)
C2 0.075(2) 0.0425(18) 0.059(2) 0.0086(16) 0.0334(18) 0.0083(16)
C3 0.203(7) 0.072(3) 0.096(4) 0.011(3) 0.098(5) 0.050(4)
C4 0.104(3) 0.050(2) 0.0482(19) 0.0013(17) 0.017(2) -0.016(2)
C5 0.061(2) 0.056(2) 0.058(2) 0.0029(17) 0.0189(16) -0.0059(17)
C6 0.070(2) 0.0491(19) 0.068(2) -0.0160(17) 0.0248(19) -0.0022(17)
C7 0.083(3) 0.077(3) 0.057(2) -0.012(2) 0.023(2) 0.020(2)
N3 0.0634(17) 0.0478(15) 0.0470(14) 0.0016(12) 0.0255(13) 0.0129(13)
N4 0.0755(19) 0.0487(16) 0.0495(15) 0.0041(13) 0.0330(14) 0.0067(14)
C8 0.061(2) 0.066(2) 0.054(2) -0.0055(18) 0.0117(17) 0.0123(18)
C9 0.065(2) 0.0485(17) 0.0394(16) -0.0027(14) 0.0232(15) 0.0113(16)
C10 0.079(3) 0.0457(18) 0.063(2) 0.0073(16) 0.0291(19) 0.0070(17)
C11 0.056(2) 0.063(2) 0.0559(19) 0.0044(18) 0.0185(16) 0.0187(17)
C12 0.057(2) 0.069(2) 0.065(2) -0.0007(19) 0.0254(17) 0.0026(18)
C13 0.101(3) 0.055(2) 0.061(2) 0.0136(18) 0.038(2) 0.007(2)
C14 0.142(5) 0.047(2) 0.087(3) 0.002(2) 0.043(3) 0.013(3)

loop_
_atom_type_symbol
_atom_type_description
_atom_type_scat_dispersion_real
_atom_type_scat_dispersion_imag
_atom_type_scat_source
C C 0.0181 0.0091 'International Tables Vol C Tables 4.2.6.8 and 6.1.1.4'
H H 0.0000 0.0000 'International Tables Vol C Tables 4.2.6.8 and 6.1.1.4'
Cl Cl 0.3639 0.7018 'International Tables Vol C Tables 4.2.6.8 and 6.1.1.4'
Mn Mn -0.5299 2.8052 'International Tables Vol C Tables 4.2.6.8 and 6.1.1.4'
N N 0.0311 0.0180 'International Tables Vol C Tables 4.2.6.8 and 6.1.1.4'

loop_
_geom_angle_atom_site_label_1
_geom_angle_atom_site_label_2
_geom_angle_atom_site_label_3
_geom_angle
Cl1 Mn1 Cl2 109.70(4)
Cl3 Mn1 Cl1 114.17(4)
Cl3 Mn1 Cl2 104.90(4)
Cl4 Mn1 Cl1 105.84(4)
Cl4 Mn1 Cl2 113.98(5)
Cl4 Mn1 Cl3 108.45(4)
C2 N1 C3 124.5(5)
C2 N1 C4 109.7(3)
C4 N1 C3 125.7(5)
C2 N2 C5 109.6(3)
C2 N2 C6 126.3(3)
C5 N2 C6 123.8(3)
H1A C1 H1B 109.5
H1A C1 H1C 109.5
H1B C1 H1C 109.5
C2 C1 H1A 109.5
C2 C1 H1B 109.5
C2 C1 H1C 109.5
N1 C2 C1 127.0(4)
N2 C2 N1 106.1(4)
N2 C2 C1 127.0(4)
N1 C3 H3A 109.5
N1 C3 H3B 109.5
N1 C3 H3C 109.5
H3A C3 H3B 109.5
H3A C3 H3C 109.5
H3B C3 H3C 109.5
N1 C4 H4 126.2
C5 C4 N1 107.6(4)
C5 C4 H4 126.2
N2 C5 H5 126.5
C4 C5 N2 107.0(4)
C4 C5 H5 126.5
N2 C6 H6A 109.3
N2 C6 H6B 109.3
N2 C6 C7 111.5(3)
H6A C6 H6B 108.0
C7 C6 H6A 109.3
C7 C6 H6B 109.3
C6 C7 H7A 109.5
C6 C7 H7B 109.5
C6 C7 H7C 109.5
H7A C7 H7B 109.5
H7A C7 H7C 109.5
H7B C7 H7C 109.5
C9 N3 C10 125.6(3)
C9 N3 C11 108.7(3)
C11 N3 C10 125.6(3)
C9 N4 C12 108.4(3)
C9 N4 C13 128.1(3)
C12 N4 C13 123.5(4)
H8A C8 H8B 109.5
H8A C8 H8C 109.5
H8B C8 H8C 109.5
C9 C8 H8A 109.5
C9 C8 H8B 109.5
C9 C8 H8C 109.5
N3 C9 C8 124.9(4)
N4 C9 N3 108.2(3)
N4 C9 C8 126.9(3)
N3 C10 H10A 109.5
N3 C10 H10B 109.5
N3 C10 H10C 109.5
H10A C10 H10B 109.5
H10A C10 H10C 109.5
H10B C10 H10C 109.5
N3 C11 H11 126.3
C12 C11 N3 107.5(3)
C12 C11 H11 126.3
N4 C12 H12 126.3
C11 C12 N4 107.3(3)
C11 C12 H12 126.3
N4 C13 H13A 109.3
N4 C13 H13B 109.3
N4 C13 C14 111.7(3)
H13A C13 H13B 107.9
C14 C13 H13A 109.3
C14 C13 H13B 109.3
C13 C14 H14A 109.5
C13 C14 H14B 109.5
C13 C14 H14C 109.5
H14A C14 H14B 109.5
H14A C14 H14C 109.5
H14B C14 H14C 109.5

loop_
_geom_bond_atom_site_label_1
_geom_bond_atom_site_label_2
_geom_bond_distance
Mn1 Cl1 2.3556(9)
Mn1 Cl2 2.3613(9)
Mn1 Cl3 2.3511(9)
Mn1 Cl4 2.3503(10)
N1 C2 1.339(5)
N1 C3 1.476(6)
N1 C4 1.356(6)
N2 C2 1.333(5)
N2 C5 1.368(5)
N2 C6 1.472(5)
C1 H1A 0.9600
C1 H1B 0.9600
C1 H1C 0.9600
C1 C2 1.460(7)
C3 H3A 0.9600
C3 H3B 0.9600
C3 H3C 0.9600
C4 H4 0.9300
C4 C5 1.324(6)
C5 H5 0.9300
C6 H6A 0.9700
C6 H6B 0.9700
C6 C7 1.483(6)
C7 H7A 0.9600
C7 H7B 0.9600
C7 H7C 0.9600
N3 C9 1.328(4)
N3 C10 1.456(5)
N3 C11 1.377(5)
N4 C9 1.326(5)
N4 C12 1.386(5)
N4 C13 1.470(5)
C8 H8A 0.9600
C8 H8B 0.9600
C8 H8C 0.9600
C8 C9 1.467(5)
C10 H10A 0.9600
C10 H10B 0.9600
C10 H10C 0.9600
C11 H11 0.9300
C11 C12 1.323(6)
C12 H12 0.9300
C13 H13A 0.9700
C13 H13B 0.9700
C13 C14 1.486(6)
C14 H14A 0.9600
C14 H14B 0.9600
C14 H14C 0.9600
